data_4070757
loop_
_publ_author_name
'Takao, Toshiro'
'Moriya, Makoto'
'Suzuki, Hiroharu'

_publ_section_title
;
 Introduction of a Methoxy Group into a Hydrocarbyl Ligand Derived from a
 Linear Alkane on a Triruthenium Cluster via Chemical Oxidation
;
_journal_issue 1
_journal_name_full Organometallics
_journal_page_first 18
_journal_paper_doi 10.1021/om7009914
_journal_volume 27
_journal_year 2008
_chemical_formula_sum 'C42 H61 F6 O P Ru3'
_chemical_formula_weight 1030.09
_chemical_name_systematic
;
 ?
;
_space_group_IT_number 14
_symmetry_cell_setting monoclinic
_symmetry_space_group_name_Hall '-P 2ybc'
_symmetry_space_group_name_H-M 'P 1 21/c 1'
_atom_sites_solution_hydrogens geom
_atom_sites_solution_primary direct
_atom_sites_solution_secondary difmap
_audit_creation_method SHELXL-97
_cell_angle_alpha 90.00
_cell_angle_beta 98.7570(12)
_cell_angle_gamma 90.00
_cell_formula_units_Z 4
_cell_length_a 15.0409(5)
_cell_length_b 12.3066(5)
_cell_length_c 23.1384(8)
_cell_measurement_reflns_used 41130
_cell_measurement_temperature 153(2)
_cell_measurement_theta_max 27.43
_cell_measurement_theta_min 3.03
_cell_volume 4233.0(3)
_computing_cell_refinement 'PROCESS-AUTO (T.Higashi, 1998)'
_computing_data_collection 'PROCESS-AUTO (T.Higashi, 1998)'
_computing_data_reduction 'PROCESS-AUTO (T.Higashi, 1998)'
_computing_molecular_graphics 'ORTEX (P.McArdle, 1995)'
_computing_publication_material SHELXL-97
_computing_structure_refinement 'SHELXL-97 (Sheldrick, 1997)'
_computing_structure_solution 'SHELXS-97 (Sheldrick, 1990)'
_diffrn_ambient_temperature 153(2)
_diffrn_detector_area_resol_mean 100
_diffrn_measured_fraction_theta_full 0.994
_diffrn_measured_fraction_theta_max 0.994
_diffrn_measurement_device_type 'Rigaku R-AXIS RAPID Imaging Plate'
_diffrn_measurement_method 'oscillation photograph'
_diffrn_radiation_monochromator graphite
_diffrn_radiation_source 'Rigaku Rotating Anode ultraX18'
_diffrn_radiation_type MoK\a
_diffrn_radiation_wavelength 0.71069
_diffrn_reflns_av_R_equivalents 0.0441
_diffrn_reflns_av_sigmaI/netI 0.0358
_diffrn_reflns_limit_h_max 19
_diffrn_reflns_limit_h_min -19
_diffrn_reflns_limit_k_max 15
_diffrn_reflns_limit_k_min -15
_diffrn_reflns_limit_l_max 29
_diffrn_reflns_limit_l_min -29
_diffrn_reflns_number 41130
_diffrn_reflns_theta_full 27.43
_diffrn_reflns_theta_max 27.43
_diffrn_reflns_theta_min 3.03
_exptl_absorpt_coefficient_mu 1.152
_exptl_absorpt_correction_T_max 1.0000
_exptl_absorpt_correction_T_min 0.7615
_exptl_absorpt_correction_type empirical
_exptl_absorpt_process_details 'ABSCOR (T.Higashi, 2001)'
_exptl_crystal_colour brown
_exptl_crystal_density_diffrn 1.616
_exptl_crystal_density_meas ?
_exptl_crystal_density_method 'not measured'
_exptl_crystal_description platelet
_exptl_crystal_F_000 2088
_exptl_crystal_size_max 0.250
_exptl_crystal_size_mid 0.250
_exptl_crystal_size_min 0.050
_refine_diff_density_max 1.032
_refine_diff_density_min -0.684
_refine_diff_density_rms 0.094
_refine_ls_extinction_method none
_refine_ls_goodness_of_fit_ref 1.048
_refine_ls_hydrogen_treatment mixed
_refine_ls_matrix_type full
_refine_ls_number_parameters 571
_refine_ls_number_reflns 9603
_refine_ls_number_restraints 0
_refine_ls_restrained_S_all 1.048
_refine_ls_R_factor_all 0.0481
_refine_ls_R_factor_gt 0.0374
_refine_ls_shift/su_max 3.525
_refine_ls_shift/su_mean 0.009
_refine_ls_structure_factor_coef Fsqd
_refine_ls_weighting_details 'calc w=1/[\s^2^(Fo^2^)+(0.0240P)^2^+10.4388P] where P=(Fo^2^+2Fc^2^)/3'
_refine_ls_weighting_scheme calc
_refine_ls_wR_factor_gt 0.0776
_refine_ls_wR_factor_ref 0.0815
_reflns_number_gt 8073
_reflns_number_total 10071
_reflns_threshold_expression >2sigma(I)
_cod_data_source_file om7009914-file002.cif
_cod_data_source_block a
_cod_depositor_comments
;
The following automatic conversions were performed:
'_atom_site_symetry_multiplicity' tag replaced with
'_atom_site_symmetry_multiplicity'.

Automatic conversion script
Id: cif_correct_tags 1440 2010-10-19 06:21:57Z saulius 

The following automatic conversions were performed:

'_symmetry_cell_setting' value 'Monoclinic' changed to 'monoclinic'
according to /home/saulius/struct/CIF-dictionaries/cif_core.dic
dictionary named 'cif_core.dic' version 2.4.1 from 2010-06-29.

Automatic conversion script
Id: cif_fix_values 1715 2011-07-08 13:25:40Z adriana 

The following automatic conversions were performed:

'_exptl_crystal_density_meas' value 'not measured' was changed to '?'
- the value is perceived as not measured.

Automatic conversion script
Id: cif_fix_values 3008 2015-01-20 13:52:24Z robertas 
;
_cod_original_sg_symbol_H-M P21/c
_cod_database_code 4070757

loop_
_symmetry_equiv_pos_as_xyz
'x, y, z'
'x, -y+1/2, z+1/2'
'-x, -y, -z'
'-x, y-1/2, -z-1/2'

loop_
_atom_site_label
_atom_site_type_symbol
_atom_site_fract_x
_atom_site_fract_y
_atom_site_fract_z
_atom_site_U_iso_or_equiv
_atom_site_adp_type
_atom_site_occupancy
_atom_site_symmetry_multiplicity
_atom_site_calc_flag
_atom_site_refinement_flags
Ru1 Ru 0.328483(18) 0.94906(2) 0.234975(11) 0.02170(7) Uani 1 1 d .
Ru2 Ru 0.198488(18) 0.78998(2) 0.235233(12) 0.02263(7) Uani 1 1 d .
Ru3 Ru 0.380407(18) 0.88566(2) 0.350958(11) 0.02238(7) Uani 1 1 d .
C1 C 0.3510(2) 0.7894(3) 0.26494(15) 0.0245(7) Uani 1 1 d .
H1 H 0.392(3) 0.744(3) 0.2490(16) 0.028(10) Uiso 1 1 d .
C2 C 0.3021(2) 0.7496(3) 0.30937(15) 0.0250(7) Uani 1 1 d .
H2 H 0.309(2) 0.679(3) 0.3251(15) 0.020(9) Uiso 1 1 d .
C3 C 0.2409(2) 0.8318(3) 0.32751(15) 0.0245(7) Uani 1 1 d .
H3 H 0.207(3) 0.817(3) 0.3548(18) 0.033(11) Uiso 1 1 d .
C4 C 0.2434(2) 0.9348(3) 0.29846(14) 0.0241(7) Uani 1 1 d .
C5 C 0.1860(3) 1.0270(3) 0.31349(16) 0.0309(8) Uani 1 1 d .
H5A H 0.2238 1.0926 0.3220 0.036(11) Uiso 1 1 calc R
H5B H 0.1395 1.0432 0.2795 0.039(11) Uiso 1 1 calc R
O1 O 0.14379(19) 1.0023(2) 0.36239(12) 0.0418(7) Uani 1 1 d .
C6 C 0.0935(4) 1.0938(4) 0.3781(2) 0.0593(14) Uani 1 1 d .
H6A H 0.0648 1.0752 0.4121 0.082(19) Uiso 1 1 calc R
H6B H 0.0471 1.1131 0.3452 0.12(3) Uiso 1 1 calc R
H6C H 0.1340 1.1557 0.3877 0.10(2) Uiso 1 1 calc R
C10 C 0.2994(3) 1.1032(3) 0.18380(16) 0.0329(8) Uani 1 1 d .
C11 C 0.3829(3) 1.1117(3) 0.22205(16) 0.0300(8) Uani 1 1 d .
C12 C 0.4430(2) 1.0293(3) 0.20440(15) 0.0264(7) Uani 1 1 d .
C13 C 0.3958(3) 0.9721(3) 0.15590(15) 0.0289(8) Uani 1 1 d .
C14 C 0.3080(3) 1.0174(3) 0.14302(16) 0.0335(8) Uani 1 1 d .
C15 C 0.2200(3) 1.1779(4) 0.1823(2) 0.0530(13) Uani 1 1 d .
H15A H 0.1643 1.1365 0.1715 0.079(19) Uiso 1 1 calc R
H15B H 0.2235 1.2354 0.1534 0.073(17) Uiso 1 1 calc R
H15C H 0.2205 1.2104 0.2210 0.061(15) Uiso 1 1 calc R
C16 C 0.4074(3) 1.1997(3) 0.26612(19) 0.0448(11) Uani 1 1 d .
H16A H 0.4560 1.1743 0.2962 0.059(15) Uiso 1 1 calc R
H16B H 0.3548 1.2184 0.2844 0.066(16) Uiso 1 1 calc R
H16C H 0.4275 1.2640 0.2467 0.057(14) Uiso 1 1 calc R
C17 C 0.5410(3) 1.0162(3) 0.22770(19) 0.0383(9) Uani 1 1 d .
H17A H 0.5535 1.0467 0.2672 0.063(15) Uiso 1 1 calc R
H17B H 0.5769 1.0546 0.2022 0.049(13) Uiso 1 1 calc R
H17C H 0.5567 0.9389 0.2289 0.079(18) Uiso 1 1 calc R
C18 C 0.4339(3) 0.8856(4) 0.12043(19) 0.0459(11) Uani 1 1 d .
H18A H 0.3905 0.8260 0.1125 0.082(19) Uiso 1 1 calc R
H18B H 0.4901 0.8578 0.1424 0.079(19) Uiso 1 1 calc R
H18C H 0.4457 0.9168 0.0834 0.074(17) Uiso 1 1 calc R
C19 C 0.2425(3) 0.9914(4) 0.08922(18) 0.0505(12) Uani 1 1 d .
H19A H 0.1818 1.0122 0.0953 0.054(14) Uiso 1 1 calc R
H19B H 0.2441 0.9132 0.0813 0.071(17) Uiso 1 1 calc R
H19C H 0.2589 1.0317 0.0559 0.073(17) Uiso 1 1 calc R
C20 C 0.0526(2) 0.7681(3) 0.22520(17) 0.0300(8) Uani 1 1 d .
C21 C 0.0777(2) 0.7882(3) 0.16909(16) 0.0320(8) Uani 1 1 d .
C22 C 0.1385(3) 0.7026(3) 0.15727(16) 0.0323(8) Uani 1 1 d .
C23 C 0.1492(2) 0.6301(3) 0.20595(17) 0.0318(8) Uani 1 1 d .
C24 C 0.0961(2) 0.6698(3) 0.24811(17) 0.0307(8) Uani 1 1 d .
C25 C -0.0125(3) 0.8336(4) 0.2538(2) 0.0433(10) Uani 1 1 d .
H25A H -0.0062 0.8147 0.2953 0.09(2) Uiso 1 1 calc R
H25B H -0.0740 0.8179 0.2349 0.067(16) Uiso 1 1 calc R
H25C H 0.0002 0.9111 0.2497 0.09(2) Uiso 1 1 calc R
C26 C 0.0377(3) 0.8763(4) 0.12813(19) 0.0451(10) Uani 1 1 d .
H26A H 0.0673 0.8767 0.0933 0.051(13) Uiso 1 1 calc R
H26B H 0.0463 0.9468 0.1478 0.055(14) Uiso 1 1 calc R
H26C H -0.0268 0.8627 0.1166 0.064(15) Uiso 1 1 calc R
C27 C 0.1742(3) 0.6852(4) 0.10069(18) 0.0440(10) Uani 1 1 d .
H27A H 0.1778 0.7552 0.0810 0.067(16) Uiso 1 1 calc R
H27B H 0.1338 0.6365 0.0755 0.09(2) Uiso 1 1 calc R
H27C H 0.2342 0.6527 0.1087 0.056(14) Uiso 1 1 calc R
C28 C 0.2032(3) 0.5269(3) 0.2110(2) 0.0449(10) Uani 1 1 d .
H28A H 0.2215 0.5091 0.2524 0.069(17) Uiso 1 1 calc R
H28B H 0.2568 0.5366 0.1922 0.069(16) Uiso 1 1 calc R
H28C H 0.1665 0.4676 0.1917 0.070(16) Uiso 1 1 calc R
C29 C 0.0850(3) 0.6178(4) 0.30515(19) 0.0444(10) Uani 1 1 d .
H29A H 0.1375 0.5723 0.3187 0.055(14) Uiso 1 1 calc R
H29B H 0.0306 0.5728 0.2998 0.10(2) Uiso 1 1 calc R
H29C H 0.0795 0.6744 0.3342 0.064(15) Uiso 1 1 calc R
C30 C 0.3919(3) 0.8463(4) 0.44297(16) 0.0405(10) Uani 1 1 d .
C31 C 0.4645(3) 0.7991(3) 0.42161(17) 0.0416(10) Uani 1 1 d .
C32 C 0.5156(3) 0.8798(4) 0.40085(17) 0.0449(11) Uani 1 1 d .
C33 C 0.4763(3) 0.9818(4) 0.41074(18) 0.0489(12) Uani 1 1 d .
C34 C 0.3971(3) 0.9611(4) 0.43685(17) 0.0467(12) Uani 1 1 d .
C35 C 0.3208(4) 0.7856(7) 0.4702(2) 0.082(2) Uani 1 1 d .
H35A H 0.2691 0.8335 0.4719 0.18(5) Uiso 1 1 calc R
H35B H 0.3460 0.7627 0.5099 0.11(2) Uiso 1 1 calc R
H35C H 0.3012 0.7215 0.4465 0.13(3) Uiso 1 1 calc R
C36 C 0.4866(5) 0.6779(4) 0.4227(3) 0.079(2) Uani 1 1 d .
H36A H 0.4309 0.6359 0.4209 0.22(5) Uiso 1 1 calc R
H36B H 0.5269 0.6604 0.4588 0.12(2) Uiso 1 1 calc R
H36C H 0.5161 0.6598 0.3890 0.16(4) Uiso 1 1 calc R
C37 C 0.6043(3) 0.8635(8) 0.3784(3) 0.087(2) Uani 1 1 d .
H37A H 0.6187 0.9289 0.3575 0.26(7) Uiso 1 1 calc R
H37B H 0.5994 0.8012 0.3518 0.22(5) Uiso 1 1 calc R
H37C H 0.6520 0.8499 0.4115 0.087(19) Uiso 1 1 calc R
C38 C 0.5158(6) 1.0922(5) 0.4023(3) 0.100(3) Uani 1 1 d .
H38A H 0.4677 1.1467 0.3976 0.15(4) Uiso 1 1 calc R
H38B H 0.5452 1.0914 0.3673 0.29(7) Uiso 1 1 calc R
H38C H 0.5601 1.1103 0.4366 0.17(4) Uiso 1 1 calc R
C39 C 0.3356(5) 1.0454(6) 0.4565(3) 0.095(3) Uani 1 1 d .
H39A H 0.3303 1.1070 0.4294 0.15(3) Uiso 1 1 calc R
H39B H 0.3603 1.0704 0.4959 0.13(3) Uiso 1 1 calc R
H39C H 0.2760 1.0135 0.4571 0.17(4) Uiso 1 1 calc R
H10 H 0.234(3) 0.892(3) 0.1917(18) 0.040(11) Uiso 1 1 d .
H11 H 0.407(3) 0.974(3) 0.2985(17) 0.033(10) Uiso 1 1 d .
P1 P 0.27826(8) 0.40375(9) 0.40934(5) 0.0412(3) Uani 1 1 d .
F1 F 0.3534(3) 0.4476(3) 0.45824(17) 0.1052(14) Uani 1 1 d .
F2 F 0.2009(3) 0.3634(4) 0.3605(2) 0.1119(15) Uani 1 1 d .
F3 F 0.2569(3) 0.3132(3) 0.45391(19) 0.1033(14) Uani 1 1 d .
F4 F 0.2999(2) 0.4966(3) 0.36654(15) 0.0870(11) Uani 1 1 d .
F5 F 0.3474(3) 0.3260(4) 0.3865(2) 0.1110(15) Uani 1 1 d .
F6 F 0.2075(3) 0.4801(4) 0.43270(19) 0.1108(15) Uani 1 1 d .
C40 C -0.0694(6) 0.6820(9) 0.4805(3) 0.099(3) Uani 1 1 d .
H40A H -0.1072 0.6314 0.4960 0.19(4) Uiso 1 1 calc R
C41 C 0.0128(7) 0.6433(9) 0.4682(3) 0.118(3) Uani 1 1 d .
H41A H 0.0289 0.5690 0.4737 2.0(11) Uiso 1 1 calc R
C42 C 0.0682(6) 0.7149(6) 0.4483(3) 0.093(2) Uani 1 1 d .
H42A H 0.1254 0.6918 0.4405 2.0(11) Uiso 1 1 calc R
C43 C 0.0426(5) 0.8221(6) 0.4392(3) 0.086(2) Uani 1 1 d .
H43A H 0.0838 0.8706 0.4253 0.080(19) Uiso 1 1 calc R
C44 C -0.0392(6) 0.8629(11) 0.4490(4) 0.123(3) Uani 1 1 d .
H44A H -0.0557 0.9366 0.4413 0.21(6) Uiso 1 1 calc R
C45 C -0.1001(6) 0.7847(10) 0.4723(3) 0.115(3) Uani 1 1 d .
H45A H -0.1574 0.8058 0.4809 0.039(12) Uiso 1 1 calc R

loop_
_atom_site_aniso_label
_atom_site_aniso_U_11
_atom_site_aniso_U_22
_atom_site_aniso_U_33
_atom_site_aniso_U_23
_atom_site_aniso_U_13
_atom_site_aniso_U_12
Ru1 0.02490(14) 0.02033(13) 0.02003(13) 0.00201(10) 0.00397(10) -0.00062(10)
Ru2 0.02257(14) 0.02286(13) 0.02224(13) 0.00003(10) 0.00266(10) -0.00075(10)
Ru3 0.02396(14) 0.02257(13) 0.02005(13) 0.00146(10) 0.00152(10) -0.00055(11)
C1 0.0225(16) 0.0251(17) 0.0258(17) -0.0010(14) 0.0029(14) -0.0002(14)
C2 0.0274(18) 0.0206(16) 0.0257(17) 0.0021(13) 0.0004(14) -0.0007(13)
C3 0.0214(16) 0.0283(17) 0.0243(17) 0.0006(14) 0.0050(14) -0.0020(14)
C4 0.0258(17) 0.0235(16) 0.0226(16) -0.0011(13) 0.0026(13) 0.0013(13)
C5 0.036(2) 0.0280(18) 0.0288(18) 0.0015(15) 0.0070(16) 0.0047(16)
O1 0.0443(17) 0.0425(16) 0.0423(16) 0.0024(13) 0.0191(14) 0.0114(13)
C6 0.067(3) 0.061(3) 0.057(3) 0.000(3) 0.031(3) 0.023(3)
C10 0.041(2) 0.0293(19) 0.0300(19) 0.0131(15) 0.0109(16) 0.0054(16)
C11 0.043(2) 0.0189(16) 0.0295(18) 0.0042(14) 0.0091(16) -0.0027(15)
C12 0.0327(19) 0.0185(15) 0.0297(18) 0.0051(13) 0.0102(15) -0.0045(14)
C13 0.038(2) 0.0273(18) 0.0238(17) 0.0045(14) 0.0115(15) -0.0019(15)
C14 0.039(2) 0.037(2) 0.0242(18) 0.0100(15) 0.0028(16) -0.0070(17)
C15 0.052(3) 0.053(3) 0.057(3) 0.023(2) 0.018(2) 0.020(2)
C16 0.071(3) 0.026(2) 0.038(2) -0.0025(17) 0.010(2) -0.005(2)
C17 0.031(2) 0.035(2) 0.049(2) 0.0066(18) 0.0061(18) -0.0056(17)
C18 0.068(3) 0.039(2) 0.035(2) -0.0037(18) 0.020(2) -0.001(2)
C19 0.053(3) 0.067(3) 0.029(2) 0.014(2) -0.004(2) -0.013(2)
C20 0.0206(17) 0.0322(19) 0.037(2) -0.0024(16) 0.0027(15) -0.0041(14)
C21 0.0265(18) 0.036(2) 0.0323(19) -0.0009(16) -0.0003(15) -0.0027(16)
C22 0.0308(19) 0.037(2) 0.0280(18) -0.0075(16) 0.0021(15) -0.0065(16)
C23 0.0283(18) 0.0297(18) 0.036(2) -0.0078(16) 0.0012(16) -0.0066(15)
C24 0.0279(18) 0.0293(18) 0.0340(19) -0.0025(15) 0.0018(15) -0.0088(15)
C25 0.032(2) 0.048(3) 0.053(3) -0.001(2) 0.0118(19) 0.0048(19)
C26 0.034(2) 0.057(3) 0.041(2) 0.013(2) -0.0051(18) 0.002(2)
C27 0.053(3) 0.046(2) 0.033(2) -0.0111(19) 0.009(2) -0.002(2)
C28 0.046(3) 0.036(2) 0.054(3) -0.002(2) 0.008(2) 0.0000(19)
C29 0.051(3) 0.039(2) 0.043(2) 0.0017(19) 0.009(2) -0.012(2)
C30 0.044(2) 0.056(3) 0.0198(18) 0.0043(17) -0.0020(16) -0.016(2)
C31 0.049(2) 0.038(2) 0.031(2) -0.0006(17) -0.0148(18) 0.0089(19)
C32 0.029(2) 0.075(3) 0.027(2) -0.009(2) -0.0049(16) 0.000(2)
C33 0.067(3) 0.044(2) 0.027(2) 0.0103(18) -0.023(2) -0.029(2)
C34 0.047(3) 0.063(3) 0.0242(19) -0.0213(19) -0.0133(18) 0.024(2)
C35 0.075(4) 0.136(6) 0.032(3) 0.018(3) 0.000(3) -0.046(4)
C36 0.115(5) 0.046(3) 0.059(4) -0.004(2) -0.040(4) 0.026(3)
C37 0.033(3) 0.178(8) 0.047(3) -0.023(4) -0.002(2) 0.003(4)
C38 0.151(7) 0.069(4) 0.060(4) 0.016(3) -0.050(4) -0.065(5)
C39 0.107(6) 0.118(6) 0.048(3) -0.046(4) -0.029(3) 0.073(5)
P1 0.0401(6) 0.0391(6) 0.0472(6) 0.0063(5) 0.0160(5) -0.0009(5)
F1 0.115(3) 0.105(3) 0.080(3) 0.011(2) -0.035(2) -0.020(3)
F2 0.089(3) 0.123(3) 0.115(3) -0.016(3) -0.014(2) -0.049(3)
F3 0.113(3) 0.077(2) 0.133(3) 0.055(2) 0.059(3) 0.008(2)
F4 0.096(3) 0.085(2) 0.078(2) 0.0399(19) 0.010(2) -0.027(2)
F5 0.107(3) 0.111(3) 0.129(3) -0.007(3) 0.065(3) 0.043(3)
F6 0.122(3) 0.112(3) 0.110(3) 0.019(3) 0.054(3) 0.067(3)
C40 0.093(6) 0.157(8) 0.047(4) -0.016(5) 0.010(4) -0.064(6)
C41 0.127(7) 0.177(9) 0.051(4) -0.022(5) 0.013(4) -0.070(7)
C42 0.143(7) 0.091(5) 0.045(3) -0.003(3) 0.015(4) -0.041(5)
C43 0.109(5) 0.082(5) 0.079(4) -0.001(4) 0.052(4) -0.024(4)
C44 0.107(7) 0.148(10) 0.123(7) -0.049(6) 0.042(6) -0.025(6)
C45 0.101(6) 0.185(10) 0.063(5) -0.038(6) 0.028(4) -0.033(7)

loop_
_atom_type_symbol
_atom_type_description
_atom_type_scat_dispersion_real
_atom_type_scat_dispersion_imag
_atom_type_scat_source
C C 0.0033 0.0016 'International Tables Vol C Tables 4.2.6.8 and 6.1.1.4'
H H 0.0000 0.0000 'International Tables Vol C Tables 4.2.6.8 and 6.1.1.4'
F F 0.0171 0.0103 'International Tables Vol C Tables 4.2.6.8 and 6.1.1.4'
O O 0.0106 0.0060 'International Tables Vol C Tables 4.2.6.8 and 6.1.1.4'
P P 0.1023 0.0942 'International Tables Vol C Tables 4.2.6.8 and 6.1.1.4'
Ru Ru -1.2594 0.8363 'International Tables Vol C Tables 4.2.6.8 and 6.1.1.4'

loop_
_geom_angle_atom_site_label_1
_geom_angle_atom_site_label_2
_geom_angle_atom_site_label_3
_geom_angle
C1 Ru1 C4 76.97(13)
C1 Ru1 C12 115.70(13)
C4 Ru1 C12 148.91(13)
C1 Ru1 C11 148.65(14)
C4 Ru1 C11 116.79(13)
C12 Ru1 C11 38.76(13)
C1 Ru1 C13 108.58(13)
C4 Ru1 C13 169.31(13)
C12 Ru1 C13 37.33(13)
C11 Ru1 C13 63.26(13)
C1 Ru1 C10 167.64(14)
C4 Ru1 C10 110.46(13)
C12 Ru1 C10 63.21(13)
C11 Ru1 C10 37.42(14)
C13 Ru1 C10 62.50(13)
C1 Ru1 C14 130.66(14)
C4 Ru1 C14 132.75(14)
C12 Ru1 C14 62.03(13)
C11 Ru1 C14 62.26(14)
C13 Ru1 C14 36.82(14)
C10 Ru1 C14 37.12(14)
C1 Ru1 Ru2 54.14(9)
C4 Ru1 Ru2 55.43(9)
C12 Ru1 Ru2 155.31(9)
C11 Ru1 Ru2 157.14(10)
C13 Ru1 Ru2 119.91(9)
C10 Ru1 Ru2 121.20(11)
C14 Ru1 Ru2 105.65(10)
C1 Ru1 Ru3 53.95(9)
C4 Ru1 Ru3 54.13(9)
C12 Ru1 Ru3 108.52(9)
C11 Ru1 Ru3 109.26(10)
C13 Ru1 Ru3 136.55(10)
C10 Ru1 Ru3 138.39(10)
C14 Ru1 Ru3 170.29(10)
Ru2 Ru1 Ru3 83.942(11)
C23 Ru2 C22 38.30(14)
C23 Ru2 C20 64.33(14)
C22 Ru2 C20 64.44(14)
C23 Ru2 C24 38.47(14)
C22 Ru2 C24 64.34(14)
C20 Ru2 C24 38.37(14)
C23 Ru2 C21 64.27(14)
C22 Ru2 C21 38.75(14)
C20 Ru2 C21 38.08(14)
C24 Ru2 C21 64.04(14)
C23 Ru2 C2 101.94(13)
C22 Ru2 C2 133.85(14)
C20 Ru2 C2 129.59(14)
C24 Ru2 C2 99.88(13)
C21 Ru2 C2 163.73(13)
C23 Ru2 C3 123.40(14)
C22 Ru2 C3 161.00(14)
C20 Ru2 C3 105.69(13)
C24 Ru2 C3 97.62(13)
C21 Ru2 C3 140.33(14)
C2 Ru2 C3 39.20(13)
C23 Ru2 C1 111.63(13)
C22 Ru2 C1 121.12(13)
C20 Ru2 C1 166.70(13)
C24 Ru2 C1 130.53(13)
C21 Ru2 C1 153.54(13)
C2 Ru2 C1 37.32(12)
C3 Ru2 C1 65.14(12)
C23 Ru2 C4 159.50(13)
C22 Ru2 C4 159.97(13)
C20 Ru2 C4 110.46(13)
C24 Ru2 C4 124.89(13)
C21 Ru2 C4 125.08(13)
C2 Ru2 C4 65.16(12)
C3 Ru2 C4 36.79(12)
C1 Ru2 C4 68.56(12)
C23 Ru2 Ru1 147.88(10)
C22 Ru2 Ru1 123.51(10)
C20 Ru2 Ru1 141.65(10)
C24 Ru2 Ru1 172.13(10)
C21 Ru2 Ru1 121.11(10)
C2 Ru2 Ru1 75.14(9)
C3 Ru2 Ru1 74.64(9)
C1 Ru2 Ru1 47.77(9)
C4 Ru2 Ru1 47.59(8)
C30 Ru3 C34 38.31(17)
C30 Ru3 C32 62.83(16)
C34 Ru3 C32 64.00(16)
C30 Ru3 C2 102.65(14)
C34 Ru3 C2 135.22(17)
C32 Ru3 C2 127.21(16)
C30 Ru3 C31 37.33(17)
C34 Ru3 C31 63.35(16)
C32 Ru3 C31 37.01(17)
C2 Ru3 C31 99.66(14)
C30 Ru3 C33 63.42(15)
C34 Ru3 C33 38.52(18)
C32 Ru3 C33 37.94(18)
C2 Ru3 C33 162.26(14)
C31 Ru3 C33 62.61(16)
C30 Ru3 C3 96.10(14)
C34 Ru3 C3 109.19(16)
C32 Ru3 C3 154.50(16)
C2 Ru3 C3 39.32(13)
C31 Ru3 C3 117.50(16)
C33 Ru3 C3 146.66(18)
C30 Ru3 C1 135.38(15)
C34 Ru3 C1 172.47(17)
C32 Ru3 C1 118.81(14)
C2 Ru3 C1 37.28(12)
C31 Ru3 C1 114.14(14)
C33 Ru3 C1 147.89(17)
C3 Ru3 C1 65.09(12)
C30 Ru3 C4 120.51(15)
C34 Ru3 C4 109.80(14)
C32 Ru3 C4 166.66(16)
C2 Ru3 C4 65.82(12)
C31 Ru3 C4 152.88(15)
C33 Ru3 C4 129.88(16)
C3 Ru3 C4 37.16(12)
C1 Ru3 C4 68.95(12)
C30 Ru3 Ru1 167.84(12)
C34 Ru3 Ru1 137.44(12)
C32 Ru3 Ru1 128.34(12)
C2 Ru3 Ru1 74.77(9)
C31 Ru3 Ru1 154.31(12)
C33 Ru3 Ru1 121.21(11)
C3 Ru3 Ru1 74.26(9)
C1 Ru3 Ru1 47.40(9)
C4 Ru3 Ru1 47.44(8)
C2 C1 Ru1 118.8(2)
C2 C1 Ru2 67.54(19)
Ru1 C1 Ru2 78.09(11)
C2 C1 Ru3 66.96(19)
Ru1 C1 Ru3 78.65(12)
Ru2 C1 Ru3 108.03(14)
C1 C2 C3 112.4(3)
C1 C2 Ru3 75.8(2)
C3 C2 Ru3 70.49(19)
C1 C2 Ru2 75.1(2)
C3 C2 Ru2 70.51(19)
Ru3 C2 Ru2 116.27(15)
C4 C3 C2 114.3(3)
C4 C3 Ru3 75.9(2)
C2 C3 Ru3 70.19(19)
C4 C3 Ru2 77.1(2)
C2 C3 Ru2 70.30(19)
Ru3 C3 Ru2 115.98(15)
C3 C4 C5 120.1(3)
C3 C4 Ru1 117.6(2)
C5 C4 Ru1 122.2(2)
C3 C4 Ru3 66.90(18)
C5 C4 Ru3 125.2(2)
Ru1 C4 Ru3 78.43(11)
C3 C4 Ru2 66.14(19)
C5 C4 Ru2 126.9(2)
Ru1 C4 Ru2 76.98(11)
Ru3 C4 Ru2 106.23(13)
O1 C5 C4 111.6(3)
C5 O1 C6 110.7(3)
C11 C10 C14 107.6(3)
C11 C10 C15 126.3(4)
C14 C10 C15 125.9(4)
C11 C10 Ru1 69.59(19)
C14 C10 Ru1 72.2(2)
C15 C10 Ru1 128.3(3)
C10 C11 C12 107.5(3)
C10 C11 C16 125.4(4)
C12 C11 C16 126.6(4)
C10 C11 Ru1 73.0(2)
C12 C11 Ru1 70.40(18)
C16 C11 Ru1 128.7(3)
C13 C12 C11 108.0(3)
C13 C12 C17 125.2(3)
C11 C12 C17 126.3(3)
C13 C12 Ru1 73.12(19)
C11 C12 Ru1 70.84(19)
C17 C12 Ru1 127.8(2)
C12 C13 C14 107.9(3)
C12 C13 C18 126.5(4)
C14 C13 C18 125.4(4)
C12 C13 Ru1 69.55(19)
C14 C13 Ru1 72.5(2)
C18 C13 Ru1 127.7(3)
C13 C14 C10 109.0(3)
C13 C14 C19 124.2(4)
C10 C14 C19 126.1(4)
C13 C14 Ru1 70.6(2)
C10 C14 Ru1 70.6(2)
C19 C14 Ru1 132.7(3)
C21 C20 C24 108.2(3)
C21 C20 C25 126.1(4)
C24 C20 C25 125.6(4)
C21 C20 Ru2 71.0(2)
C24 C20 Ru2 70.8(2)
C25 C20 Ru2 126.8(3)
C20 C21 C22 108.0(3)
C20 C21 C26 124.1(4)
C22 C21 C26 127.5(4)
C20 C21 Ru2 70.9(2)
C22 C21 Ru2 70.1(2)
C26 C21 Ru2 130.0(3)
C23 C22 C21 107.7(3)
C23 C22 C27 125.9(4)
C21 C22 C27 125.9(4)
C23 C22 Ru2 70.8(2)
C21 C22 Ru2 71.2(2)
C27 C22 Ru2 129.4(3)
C22 C23 C24 108.4(3)
C22 C23 C28 125.8(4)
C24 C23 C28 125.7(4)
C22 C23 Ru2 70.9(2)
C24 C23 Ru2 71.3(2)
C28 C23 Ru2 125.9(3)
C23 C24 C20 107.7(3)
C23 C24 C29 126.9(4)
C20 C24 C29 125.3(4)
C23 C24 Ru2 70.2(2)
C20 C24 Ru2 70.8(2)
C29 C24 Ru2 125.7(3)
C31 C30 C34 108.8(4)
C31 C30 C35 125.6(5)
C34 C30 C35 125.6(5)
C31 C30 Ru3 72.2(2)
C34 C30 Ru3 71.2(2)
C35 C30 Ru3 124.2(3)
C32 C31 C30 109.2(4)
C32 C31 C36 125.1(5)
C30 C31 C36 125.6(5)
C32 C31 Ru3 71.3(2)
C30 C31 Ru3 70.5(2)
C36 C31 Ru3 126.0(3)
C31 C32 C33 108.2(4)
C31 C32 C37 125.9(6)
C33 C32 C37 125.5(6)
C31 C32 Ru3 71.7(2)
C33 C32 Ru3 71.3(2)
C37 C32 Ru3 128.4(3)
C32 C33 C34 107.7(4)
C32 C33 C38 126.4(6)
C34 C33 C38 125.5(6)
C32 C33 Ru3 70.8(2)
C34 C33 Ru3 70.2(2)
C38 C33 Ru3 129.8(3)
C30 C34 C33 106.1(4)
C30 C34 C39 127.5(6)
C33 C34 C39 126.3(6)
C30 C34 Ru3 70.5(2)
C33 C34 Ru3 71.3(2)
C39 C34 Ru3 125.5(3)
F5 P1 F1 90.7(3)
F5 P1 F2 91.2(3)
F1 P1 F2 178.0(3)
F5 P1 F6 178.9(3)
F1 P1 F6 89.8(3)
F2 P1 F6 88.3(3)
F5 P1 F4 91.1(2)
F1 P1 F4 90.5(2)
F2 P1 F4 88.7(2)
F6 P1 F4 89.9(2)
F5 P1 F3 90.1(2)
F1 P1 F3 88.2(2)
F2 P1 F3 92.6(3)
F6 P1 F3 89.0(2)
F4 P1 F3 178.3(2)
C45 C40 C41 125.9(9)
C42 C41 C40 117.5(10)
C41 C42 C43 120.4(9)
C44 C43 C42 123.8(8)
C43 C44 C45 116.0(11)
C40 C45 C44 116.1(9)

loop_
_geom_bond_atom_site_label_1
_geom_bond_atom_site_label_2
_geom_bond_distance
Ru1 C1 2.095(3)
Ru1 C4 2.097(3)
Ru1 C12 2.193(3)
Ru1 C11 2.199(3)
Ru1 C13 2.240(3)
Ru1 C10 2.244(3)
Ru1 C14 2.265(4)
Ru1 Ru2 2.7676(4)
Ru1 Ru3 2.7897(4)
Ru2 C23 2.175(4)
Ru2 C22 2.175(4)
Ru2 C20 2.188(3)
Ru2 C24 2.189(4)
Ru2 C21 2.190(4)
Ru2 C2 2.192(3)
Ru2 C3 2.195(3)
Ru2 C1 2.292(3)
Ru2 C4 2.339(3)
Ru3 C30 2.165(4)
Ru3 C34 2.174(4)
Ru3 C32 2.181(4)
Ru3 C2 2.184(3)
Ru3 C31 2.186(4)
Ru3 C33 2.188(4)
Ru3 C3 2.188(3)
Ru3 C1 2.301(3)
Ru3 C4 2.308(3)
C1 C2 1.438(5)
C2 C3 1.471(5)
C3 C4 1.437(5)
C4 C5 1.499(5)
C5 O1 1.412(4)
O1 C6 1.435(5)
C10 C11 1.426(5)
C10 C14 1.435(5)
C10 C15 1.502(6)
C11 C12 1.458(5)
C11 C16 1.495(5)
C12 C13 1.420(5)
C12 C17 1.500(5)
C13 C14 1.423(5)
C13 C18 1.509(5)
C14 C19 1.500(5)
C20 C21 1.428(5)
C20 C24 1.438(5)
C20 C25 1.496(5)
C21 C22 1.448(5)
C21 C26 1.504(5)
C22 C23 1.427(5)
C22 C27 1.504(5)
C23 C24 1.437(5)
C23 C28 1.502(5)
C24 C29 1.499(5)
C30 C31 1.392(6)
C30 C34 1.423(6)
C30 C35 1.519(6)
C31 C32 1.386(6)
C31 C36 1.527(6)
C32 C33 1.420(7)
C32 C37 1.517(6)
C33 C34 1.439(7)
C33 C38 1.507(6)
C34 C39 1.505(6)
P1 F5 1.563(3)
P1 F1 1.568(4)
P1 F2 1.574(4)
P1 F6 1.575(4)
P1 F4 1.578(3)
P1 F3 1.584(3)
C40 C45 1.350(12)
C40 C41 1.393(12)
C41 C42 1.341(10)
C42 C43 1.381(10)
C43 C44 1.379(11)
C44 C45 1.485(12)

loop_
_geom_torsion_atom_site_label_1
_geom_torsion_atom_site_label_2
_geom_torsion_atom_site_label_3
_geom_torsion_atom_site_label_4
_geom_torsion
C1 Ru1 Ru2 C23 -59.4(2)
C4 Ru1 Ru2 C23 -158.6(2)
C12 Ru1 Ru2 C23 13.7(3)
C11 Ru1 Ru2 C23 124.4(3)
C13 Ru1 Ru2 C23 32.8(2)
C10 Ru1 Ru2 C23 106.9(2)
C14 Ru1 Ru2 C23 69.9(2)
Ru3 Ru1 Ru2 C23 -108.56(19)
C1 Ru1 Ru2 C22 -103.66(17)
C4 Ru1 Ru2 C22 157.11(17)
C12 Ru1 Ru2 C22 -30.6(3)
C11 Ru1 Ru2 C22 80.1(3)
C13 Ru1 Ru2 C22 -11.50(17)
C10 Ru1 Ru2 C22 62.58(17)
C14 Ru1 Ru2 C22 25.57(17)
Ru3 Ru1 Ru2 C22 -152.86(13)
C1 Ru1 Ru2 C20 166.2(2)
C4 Ru1 Ru2 C20 66.9(2)
C12 Ru1 Ru2 C20 -120.8(3)
C11 Ru1 Ru2 C20 -10.0(3)
C13 Ru1 Ru2 C20 -101.67(19)
C10 Ru1 Ru2 C20 -27.6(2)
C14 Ru1 Ru2 C20 -64.60(19)
Ru3 Ru1 Ru2 C20 116.97(16)
C1 Ru1 Ru2 C24 81.0(7)
C4 Ru1 Ru2 C24 -18.3(7)
C12 Ru1 Ru2 C24 154.0(8)
C11 Ru1 Ru2 C24 -95.2(8)
C13 Ru1 Ru2 C24 173.1(7)
C10 Ru1 Ru2 C24 -112.8(7)
C14 Ru1 Ru2 C24 -149.8(7)
Ru3 Ru1 Ru2 C24 31.8(7)
C1 Ru1 Ru2 C21 -149.81(17)
C4 Ru1 Ru2 C21 110.97(16)
C12 Ru1 Ru2 C21 -76.7(3)
C11 Ru1 Ru2 C21 34.0(3)
C13 Ru1 Ru2 C21 -57.64(16)
C10 Ru1 Ru2 C21 16.44(16)
C14 Ru1 Ru2 C21 -20.57(16)
Ru3 Ru1 Ru2 C21 161.00(12)
C1 Ru1 Ru2 C2 29.49(15)
C4 Ru1 Ru2 C2 -69.73(15)
C12 Ru1 Ru2 C2 102.6(2)
C11 Ru1 Ru2 C2 -146.7(3)
C13 Ru1 Ru2 C2 121.66(14)
C10 Ru1 Ru2 C2 -164.26(15)
C14 Ru1 Ru2 C2 158.73(14)
Ru3 Ru1 Ru2 C2 -19.71(10)
C1 Ru1 Ru2 C3 70.15(15)
C4 Ru1 Ru2 C3 -29.08(14)
C12 Ru1 Ru2 C3 143.2(2)
C11 Ru1 Ru2 C3 -106.1(3)
C13 Ru1 Ru2 C3 162.32(14)
C10 Ru1 Ru2 C3 -123.60(15)
C14 Ru1 Ru2 C3 -160.62(14)
Ru3 Ru1 Ru2 C3 20.95(9)
C4 Ru1 Ru2 C1 -99.23(16)
C12 Ru1 Ru2 C1 73.1(3)
C11 Ru1 Ru2 C1 -176.2(3)
C13 Ru1 Ru2 C1 92.17(16)
C10 Ru1 Ru2 C1 166.25(16)
C14 Ru1 Ru2 C1 129.23(16)
Ru3 Ru1 Ru2 C1 -49.20(12)
C1 Ru1 Ru2 C4 99.23(16)
C12 Ru1 Ru2 C4 172.3(2)
C11 Ru1 Ru2 C4 -77.0(3)
C13 Ru1 Ru2 C4 -168.61(16)
C10 Ru1 Ru2 C4 -94.53(16)
C14 Ru1 Ru2 C4 -131.54(16)
Ru3 Ru1 Ru2 C4 50.03(11)
C1 Ru1 Ru3 C30 -108.8(6)
C4 Ru1 Ru3 C30 -8.3(6)
C12 Ru1 Ru3 C30 142.4(6)
C11 Ru1 Ru3 C30 101.3(6)
C13 Ru1 Ru3 C30 172.4(6)
C10 Ru1 Ru3 C30 72.2(6)
C14 Ru1 Ru3 C30 129.5(8)
Ru2 Ru1 Ru3 C30 -59.5(6)
C1 Ru1 Ru3 C34 -171.8(2)
C4 Ru1 Ru3 C34 -71.3(2)
C12 Ru1 Ru3 C34 79.4(2)
C11 Ru1 Ru3 C34 38.3(2)
C13 Ru1 Ru3 C34 109.4(2)
C10 Ru1 Ru3 C34 9.2(2)
C14 Ru1 Ru3 C34 66.5(7)
Ru2 Ru1 Ru3 C34 -122.47(19)
C1 Ru1 Ru3 C32 96.2(2)
C4 Ru1 Ru3 C32 -163.3(2)
C12 Ru1 Ru3 C32 -12.60(19)
C11 Ru1 Ru3 C32 -53.7(2)
C13 Ru1 Ru3 C32 17.4(2)
C10 Ru1 Ru3 C32 -82.8(2)
C14 Ru1 Ru3 C32 -25.5(7)
Ru2 Ru1 Ru3 C32 145.53(17)
C1 Ru1 Ru3 C2 -29.54(15)
C4 Ru1 Ru3 C2 70.95(15)
C12 Ru1 Ru3 C2 -138.32(13)
C11 Ru1 Ru3 C2 -179.38(14)
C13 Ru1 Ru3 C2 -108.29(16)
C10 Ru1 Ru3 C2 151.48(18)
C14 Ru1 Ru3 C2 -151.2(6)
Ru2 Ru1 Ru3 C2 19.81(10)
C1 Ru1 Ru3 C31 51.0(3)
C4 Ru1 Ru3 C31 151.5(3)
C12 Ru1 Ru3 C31 -57.8(3)
C11 Ru1 Ru3 C31 -98.9(3)
C13 Ru1 Ru3 C31 -27.8(3)
C10 Ru1 Ru3 C31 -128.0(3)
C14 Ru1 Ru3 C31 -70.7(7)
Ru2 Ru1 Ru3 C31 100.3(3)
C1 Ru1 Ru3 C33 142.0(2)
C4 Ru1 Ru3 C33 -117.5(2)
C12 Ru1 Ru3 C33 33.2(2)
C11 Ru1 Ru3 C33 -7.8(2)
C13 Ru1 Ru3 C33 63.3(2)
C10 Ru1 Ru3 C33 -37.0(2)
C14 Ru1 Ru3 C33 20.4(7)
Ru2 Ru1 Ru3 C33 -168.62(18)
C1 Ru1 Ru3 C3 -70.41(15)
C4 Ru1 Ru3 C3 30.08(15)
C12 Ru1 Ru3 C3 -179.19(13)
C11 Ru1 Ru3 C3 139.76(14)
C13 Ru1 Ru3 C3 -149.16(16)
C10 Ru1 Ru3 C3 110.62(18)
C14 Ru1 Ru3 C3 167.9(6)
Ru2 Ru1 Ru3 C3 -21.05(10)
C4 Ru1 Ru3 C1 100.49(16)
C12 Ru1 Ru3 C1 -108.78(15)
C11 Ru1 Ru3 C1 -149.83(16)
C13 Ru1 Ru3 C1 -78.75(18)
C10 Ru1 Ru3 C1 -178.97(19)
C14 Ru1 Ru3 C1 -121.7(6)
Ru2 Ru1 Ru3 C1 49.35(12)
C1 Ru1 Ru3 C4 -100.49(16)
C12 Ru1 Ru3 C4 150.73(15)
C11 Ru1 Ru3 C4 109.67(15)
C13 Ru1 Ru3 C4 -179.24(17)
C10 Ru1 Ru3 C4 80.53(19)
C14 Ru1 Ru3 C4 137.9(6)
Ru2 Ru1 Ru3 C4 -51.14(11)
C4 Ru1 C1 C2 0.7(3)
C12 Ru1 C1 C2 150.5(2)
C11 Ru1 C1 C2 121.3(3)
C13 Ru1 C1 C2 -169.8(3)
C10 Ru1 C1 C2 -127.6(6)
C14 Ru1 C1 C2 -135.4(3)
Ru2 Ru1 C1 C2 -55.9(2)
Ru3 Ru1 C1 C2 55.5(2)
C4 Ru1 C1 Ru2 56.54(11)
C12 Ru1 C1 Ru2 -153.68(11)
C11 Ru1 C1 Ru2 177.2(2)
C13 Ru1 C1 Ru2 -113.96(12)
C10 Ru1 C1 Ru2 -71.8(7)
C14 Ru1 C1 Ru2 -79.50(18)
Ru3 Ru1 C1 Ru2 111.41(12)
C4 Ru1 C1 Ru3 -54.87(11)
C12 Ru1 C1 Ru3 94.91(13)
C11 Ru1 C1 Ru3 65.8(3)
C13 Ru1 C1 Ru3 134.63(12)
C10 Ru1 C1 Ru3 176.8(6)
C14 Ru1 C1 Ru3 169.09(13)
Ru2 Ru1 C1 Ru3 -111.41(11)
C23 Ru2 C1 C2 -81.2(2)
C22 Ru2 C1 C2 -122.9(2)
C20 Ru2 C1 C2 -11.6(7)
C24 Ru2 C1 C2 -41.5(3)
C21 Ru2 C1 C2 -156.6(3)
C3 Ru2 C1 C2 36.8(2)
C4 Ru2 C1 C2 76.7(2)
Ru1 Ru2 C1 C2 128.3(2)
C23 Ru2 C1 Ru1 150.52(12)
C22 Ru2 C1 Ru1 108.84(15)
C20 Ru2 C1 Ru1 -139.9(5)
C24 Ru2 C1 Ru1 -169.75(13)
C21 Ru2 C1 Ru1 75.1(3)
C2 Ru2 C1 Ru1 -128.3(2)
C3 Ru2 C1 Ru1 -91.51(14)
C4 Ru2 C1 Ru1 -51.54(11)
C23 Ru2 C1 Ru3 -135.75(15)
C22 Ru2 C1 Ru3 -177.44(14)
C20 Ru2 C1 Ru3 -66.1(6)
C24 Ru2 C1 Ru3 -96.03(19)
C21 Ru2 C1 Ru3 148.8(2)
C2 Ru2 C1 Ru3 -54.56(18)
C3 Ru2 C1 Ru3 -17.79(13)
C4 Ru2 C1 Ru3 22.19(12)
Ru1 Ru2 C1 Ru3 73.72(12)
C30 Ru3 C1 C2 35.3(3)
C34 Ru3 C1 C2 4.5(11)
C32 Ru3 C1 C2 114.6(2)
C31 Ru3 C1 C2 73.4(2)
C33 Ru3 C1 C2 149.9(3)
C3 Ru3 C1 C2 -37.1(2)
C4 Ru3 C1 C2 -77.3(2)
Ru1 Ru3 C1 C2 -128.2(2)
C30 Ru3 C1 Ru1 163.51(17)
C34 Ru3 C1 Ru1 132.8(10)
C32 Ru3 C1 Ru1 -117.13(17)
C2 Ru3 C1 Ru1 128.2(2)
C31 Ru3 C1 Ru1 -158.34(15)
C33 Ru3 C1 Ru1 -81.9(3)
C3 Ru3 C1 Ru1 91.19(14)
C4 Ru3 C1 Ru1 50.89(11)
C30 Ru3 C1 Ru2 90.2(2)
C34 Ru3 C1 Ru2 59.4(11)
C32 Ru3 C1 Ru2 169.54(17)
C2 Ru3 C1 Ru2 54.90(18)
C31 Ru3 C1 Ru2 128.32(17)
C33 Ru3 C1 Ru2 -155.2(2)
C3 Ru3 C1 Ru2 17.85(13)
C4 Ru3 C1 Ru2 -22.44(13)
Ru1 Ru3 C1 Ru2 -73.34(12)
Ru1 C1 C2 C3 0.0(4)
Ru2 C1 C2 C3 -61.2(2)
Ru3 C1 C2 C3 61.5(2)
Ru1 C1 C2 Ru3 -61.5(2)
Ru2 C1 C2 Ru3 -122.67(12)
Ru1 C1 C2 Ru2 61.2(2)
Ru3 C1 C2 Ru2 122.67(12)
C30 Ru3 C2 C1 -155.4(2)
C34 Ru3 C2 C1 -179.2(2)
C32 Ru3 C2 C1 -90.1(2)
C31 Ru3 C2 C1 -117.5(2)
C33 Ru3 C2 C1 -118.9(6)
C3 Ru3 C2 C1 120.4(3)
C4 Ru3 C2 C1 86.6(2)
Ru1 Ru3 C2 C1 36.81(18)
C30 Ru3 C2 C3 84.1(2)
C34 Ru3 C2 C3 60.4(3)
C32 Ru3 C2 C3 149.5(2)
C31 Ru3 C2 C3 122.1(2)
C33 Ru3 C2 C3 120.7(6)
C1 Ru3 C2 C3 -120.4(3)
C4 Ru3 C2 C3 -33.86(18)
Ru1 Ru3 C2 C3 -83.60(18)
C30 Ru3 C2 Ru2 139.41(19)
C34 Ru3 C2 Ru2 115.7(2)
C32 Ru3 C2 Ru2 -155.24(17)
C31 Ru3 C2 Ru2 177.37(18)
C33 Ru3 C2 Ru2 176.0(5)
C3 Ru3 C2 Ru2 55.27(19)
C1 Ru3 C2 Ru2 -65.1(2)
C4 Ru3 C2 Ru2 21.41(14)
Ru1 Ru3 C2 Ru2 -28.33(13)
C23 Ru2 C2 C1 110.1(2)
C22 Ru2 C2 C1 85.5(2)
C20 Ru2 C2 C1 176.6(2)
C24 Ru2 C2 C1 149.3(2)
C21 Ru2 C2 C1 140.9(5)
C3 Ru2 C2 C1 -120.8(3)
C4 Ru2 C2 C1 -86.7(2)
Ru1 Ru2 C2 C1 -36.97(18)
C23 Ru2 C2 C3 -129.1(2)
C22 Ru2 C2 C3 -153.7(2)
C20 Ru2 C2 C3 -62.7(2)
C24 Ru2 C2 C3 -90.0(2)
C21 Ru2 C2 C3 -98.4(5)
C1 Ru2 C2 C3 120.8(3)
C4 Ru2 C2 C3 34.03(18)
Ru1 Ru2 C2 C3 83.79(18)
C23 Ru2 C2 Ru3 175.62(17)
C22 Ru2 C2 Ru3 151.02(16)
C20 Ru2 C2 Ru3 -117.94(18)
C24 Ru2 C2 Ru3 -145.23(17)
C21 Ru2 C2 Ru3 -153.6(4)
C3 Ru2 C2 Ru3 -55.26(19)
C1 Ru2 C2 Ru3 65.5(2)
C4 Ru2 C2 Ru3 -21.23(14)
Ru1 Ru2 C2 Ru3 28.53(13)
C1 C2 C3 C4 -1.1(4)
Ru3 C2 C3 C4 63.5(3)
Ru2 C2 C3 C4 -65.0(3)
C1 C2 C3 Ru3 -64.7(3)
Ru2 C2 C3 Ru3 -128.58(12)
C1 C2 C3 Ru2 63.9(3)
Ru3 C2 C3 Ru2 128.58(12)
C30 Ru3 C3 C4 134.8(2)
C34 Ru3 C3 C4 97.7(2)
C32 Ru3 C3 C4 167.3(3)
C2 Ru3 C3 C4 -122.7(3)
C31 Ru3 C3 C4 167.0(2)
C33 Ru3 C3 C4 85.8(3)
C1 Ru3 C3 C4 -87.5(2)
Ru1 Ru3 C3 C4 -37.67(17)
C30 Ru3 C3 C2 -102.5(2)
C34 Ru3 C3 C2 -139.6(2)
C32 Ru3 C3 C2 -70.0(4)
C31 Ru3 C3 C2 -70.3(2)
C33 Ru3 C3 C2 -151.5(3)
C1 Ru3 C3 C2 35.16(19)
C4 Ru3 C3 C2 122.7(3)
Ru1 Ru3 C3 C2 85.04(18)
C30 Ru3 C3 Ru2 -157.49(19)
C34 Ru3 C3 Ru2 165.49(18)
C32 Ru3 C3 Ru2 -124.9(3)
C2 Ru3 C3 Ru2 -54.96(19)
C31 Ru3 C3 Ru2 -125.26(18)
C33 Ru3 C3 Ru2 153.5(2)
C1 Ru3 C3 Ru2 -19.80(14)
C4 Ru3 C3 Ru2 67.8(2)
Ru1 Ru3 C3 Ru2 30.08(13)
C23 Ru2 C3 C4 -172.62(19)
C22 Ru2 C3 C4 -159.2(4)
C20 Ru2 C3 C4 -103.3(2)
C24 Ru2 C3 C4 -141.7(2)
C21 Ru2 C3 C4 -83.7(3)
C2 Ru2 C3 C4 122.0(3)
C1 Ru2 C3 C4 87.0(2)
Ru1 Ru2 C3 C4 36.81(17)
C23 Ru2 C3 C2 65.4(2)
C22 Ru2 C3 C2 78.8(5)
C20 Ru2 C3 C2 134.7(2)
C24 Ru2 C3 C2 96.3(2)
C21 Ru2 C3 C2 154.3(2)
C1 Ru2 C3 C2 -35.04(19)
C4 Ru2 C3 C2 -122.0(3)
Ru1 Ru2 C3 C2 -85.18(18)
C23 Ru2 C3 Ru3 120.29(17)
C22 Ru2 C3 Ru3 133.7(4)
C20 Ru2 C3 Ru3 -170.42(16)
C24 Ru2 C3 Ru3 151.20(17)
C21 Ru2 C3 Ru3 -150.83(17)
C2 Ru2 C3 Ru3 54.90(19)
C1 Ru2 C3 Ru3 19.86(14)
C4 Ru2 C3 Ru3 -67.1(2)
Ru1 Ru2 C3 Ru3 -30.28(13)
C2 C3 C4 C5 -178.7(3)
Ru3 C3 C4 C5 -118.5(3)
Ru2 C3 C4 C5 120.1(3)
C2 C3 C4 Ru1 1.8(4)
Ru3 C3 C4 Ru1 62.0(2)
Ru2 C3 C4 Ru1 -59.4(2)
C2 C3 C4 Ru3 -60.3(2)
Ru2 C3 C4 Ru3 -121.39(12)
C2 C3 C4 Ru2 61.1(3)
Ru3 C3 C4 Ru2 121.39(12)
C1 Ru1 C4 C3 -1.3(3)
C12 Ru1 C4 C3 -119.9(3)
C11 Ru1 C4 C3 -151.2(2)
C13 Ru1 C4 C3 121.2(7)
C10 Ru1 C4 C3 168.3(3)
C14 Ru1 C4 C3 132.9(3)
Ru2 Ru1 C4 C3 53.9(2)
Ru3 Ru1 C4 C3 -56.0(2)
C1 Ru1 C4 C5 179.2(3)
C12 Ru1 C4 C5 60.6(4)
C11 Ru1 C4 C5 29.3(3)
C13 Ru1 C4 C5 -58.3(8)
C10 Ru1 C4 C5 -11.2(3)
C14 Ru1 C4 C5 -46.6(4)
Ru2 Ru1 C4 C5 -125.6(3)
Ru3 Ru1 C4 C5 124.5(3)
C1 Ru1 C4 Ru3 54.69(11)
C12 Ru1 C4 Ru3 -63.9(3)
C11 Ru1 C4 Ru3 -95.21(14)
C13 Ru1 C4 Ru3 177.2(6)
C10 Ru1 C4 Ru3 -135.64(12)
C14 Ru1 C4 Ru3 -171.13(14)
Ru2 Ru1 C4 Ru3 109.88(10)
C1 Ru1 C4 Ru2 -55.19(11)
C12 Ru1 C4 Ru2 -173.8(2)
C11 Ru1 C4 Ru2 154.91(12)
C13 Ru1 C4 Ru2 67.3(7)
C10 Ru1 C4 Ru2 114.48(13)
C14 Ru1 C4 Ru2 78.98(18)
Ru3 Ru1 C4 Ru2 -109.88(10)
C30 Ru3 C4 C3 -55.0(2)
C34 Ru3 C4 C3 -95.9(2)
C32 Ru3 C4 C3 -155.9(6)
C2 Ru3 C4 C3 35.8(2)
C31 Ru3 C4 C3 -26.0(4)
C33 Ru3 C4 C3 -134.4(2)
C1 Ru3 C4 C3 76.1(2)
Ru1 Ru3 C4 C3 127.0(2)
C30 Ru3 C4 C5 56.5(3)
C34 Ru3 C4 C5 15.6(3)
C32 Ru3 C4 C5 -44.3(7)
C2 Ru3 C4 C5 147.3(3)
C31 Ru3 C4 C5 85.5(4)
C33 Ru3 C4 C5 -22.9(4)
C3 Ru3 C4 C5 111.5(4)
C1 Ru3 C4 C5 -172.3(3)
Ru1 Ru3 C4 C5 -121.5(3)
C30 Ru3 C4 Ru1 177.97(14)
C34 Ru3 C4 Ru1 137.07(16)
C32 Ru3 C4 Ru1 77.1(6)
C2 Ru3 C4 Ru1 -91.23(13)
C31 Ru3 C4 Ru1 -153.0(3)
C33 Ru3 C4 Ru1 98.59(19)
C3 Ru3 C4 Ru1 -127.0(2)
C1 Ru3 C4 Ru1 -50.85(11)
C30 Ru3 C4 Ru2 -109.44(17)
C34 Ru3 C4 Ru2 -150.33(17)
C32 Ru3 C4 Ru2 149.7(5)
C2 Ru3 C4 Ru2 -18.63(13)
C31 Ru3 C4 Ru2 -80.4(3)
C33 Ru3 C4 Ru2 171.19(17)
C3 Ru3 C4 Ru2 -54.40(18)
C1 Ru3 C4 Ru2 21.75(12)
Ru1 Ru3 C4 Ru2 72.60(11)
C23 Ru2 C4 C3 17.8(5)
C22 Ru2 C4 C3 160.3(4)
C20 Ru2 C4 C3 89.0(2)
C24 Ru2 C4 C3 48.5(2)
C21 Ru2 C4 C3 129.2(2)
C2 Ru2 C4 C3 -36.2(2)
C1 Ru2 C4 C3 -76.8(2)
Ru1 Ru2 C4 C3 -128.5(2)
C23 Ru2 C4 C5 -92.9(4)
C22 Ru2 C4 C5 49.5(5)
C20 Ru2 C4 C5 -21.7(3)
C24 Ru2 C4 C5 -62.3(3)
C21 Ru2 C4 C5 18.4(3)
C2 Ru2 C4 C5 -146.9(3)
C3 Ru2 C4 C5 -110.7(4)
C1 Ru2 C4 C5 172.5(3)
Ru1 Ru2 C4 C5 120.7(3)
C23 Ru2 C4 Ru1 146.3(3)
C22 Ru2 C4 Ru1 -71.2(4)
C20 Ru2 C4 Ru1 -142.46(12)
C24 Ru2 C4 Ru1 177.00(12)
C21 Ru2 C4 Ru1 -102.34(15)
C2 Ru2 C4 Ru1 92.30(13)
C3 Ru2 C4 Ru1 128.5(2)
C1 Ru2 C4 Ru1 51.75(11)
C23 Ru2 C4 Ru3 72.7(4)
C22 Ru2 C4 Ru3 -144.8(3)
C20 Ru2 C4 Ru3 143.90(14)
C24 Ru2 C4 Ru3 103.36(17)
C21 Ru2 C4 Ru3 -175.98(13)
C2 Ru2 C4 Ru3 18.67(13)
C3 Ru2 C4 Ru3 54.87(18)
C1 Ru2 C4 Ru3 -21.89(12)
Ru1 Ru2 C4 Ru3 -73.64(12)
C3 C4 C5 O1 8.1(5)
Ru1 C4 C5 O1 -172.4(2)
Ru3 C4 C5 O1 -73.5(4)
Ru2 C4 C5 O1 89.5(4)
C4 C5 O1 C6 176.6(4)
C1 Ru1 C10 C11 -127.0(6)
C4 Ru1 C10 C11 107.7(2)
C12 Ru1 C10 C11 -39.0(2)
C13 Ru1 C10 C11 -81.1(2)
C14 Ru1 C10 C11 -117.2(3)
Ru2 Ru1 C10 C11 168.88(17)
Ru3 Ru1 C10 C11 49.2(3)
C1 Ru1 C10 C14 -9.7(8)
C4 Ru1 C10 C14 -135.1(2)
C12 Ru1 C10 C14 78.3(2)
C11 Ru1 C10 C14 117.2(3)
C13 Ru1 C10 C14 36.1(2)
Ru2 Ru1 C10 C14 -73.9(2)
Ru3 Ru1 C10 C14 166.39(17)
C1 Ru1 C10 C15 112.3(7)
C4 Ru1 C10 C15 -13.0(4)
C12 Ru1 C10 C15 -159.7(5)
C11 Ru1 C10 C15 -120.7(5)
C13 Ru1 C10 C15 158.2(5)
C14 Ru1 C10 C15 122.1(5)
Ru2 Ru1 C10 C15 48.2(4)
Ru3 Ru1 C10 C15 -71.5(4)
C14 C10 C11 C12 -0.3(4)
C15 C10 C11 C12 -174.5(3)
Ru1 C10 C11 C12 62.3(2)
C14 C10 C11 C16 171.6(3)
C15 C10 C11 C16 -2.6(6)
Ru1 C10 C11 C16 -125.7(4)
C14 C10 C11 Ru1 -62.6(2)
C15 C10 C11 Ru1 123.2(4)
C1 Ru1 C11 C10 160.8(2)
C4 Ru1 C11 C10 -89.1(2)
C12 Ru1 C11 C10 116.3(3)
C13 Ru1 C11 C10 78.9(2)
C14 Ru1 C11 C10 37.3(2)
Ru2 Ru1 C11 C10 -25.1(4)
Ru3 Ru1 C11 C10 -147.85(19)
C1 Ru1 C11 C12 44.5(3)
C4 Ru1 C11 C12 154.6(2)
C13 Ru1 C11 C12 -37.4(2)
C10 Ru1 C11 C12 -116.3(3)
C14 Ru1 C11 C12 -79.0(2)
Ru2 Ru1 C11 C12 -141.4(2)
Ru3 Ru1 C11 C12 95.87(19)
C1 Ru1 C11 C16 -77.2(5)
C4 Ru1 C11 C16 32.9(4)
C12 Ru1 C11 C16 -121.7(5)
C13 Ru1 C11 C16 -159.1(4)
C10 Ru1 C11 C16 122.0(5)
C14 Ru1 C11 C16 159.3(4)
Ru2 Ru1 C11 C16 96.9(4)
Ru3 Ru1 C11 C16 -25.8(4)
C10 C11 C12 C13 0.1(4)
C16 C11 C12 C13 -171.7(3)
Ru1 C11 C12 C13 64.1(2)
C10 C11 C12 C17 172.6(3)
C16 C11 C12 C17 0.8(6)
Ru1 C11 C12 C17 -123.4(4)
C10 C11 C12 Ru1 -64.0(2)
C16 C11 C12 Ru1 124.2(4)
C1 Ru1 C12 C13 87.3(2)
C4 Ru1 C12 C13 -164.5(2)
C11 Ru1 C12 C13 -116.6(3)
C10 Ru1 C12 C13 -79.0(2)
C14 Ru1 C12 C13 -37.0(2)
Ru2 Ru1 C12 C13 27.9(3)
Ru3 Ru1 C12 C13 145.42(18)
C1 Ru1 C12 C11 -156.1(2)
C4 Ru1 C12 C11 -47.8(3)
C13 Ru1 C12 C11 116.6(3)
C10 Ru1 C12 C11 37.6(2)
C14 Ru1 C12 C11 79.6(2)
Ru2 Ru1 C12 C11 144.5(2)
Ru3 Ru1 C12 C11 -97.96(19)
C1 Ru1 C12 C17 -34.6(4)
C4 Ru1 C12 C17 73.7(4)
C11 Ru1 C12 C17 121.5(4)
C13 Ru1 C12 C17 -121.8(4)
C10 Ru1 C12 C17 159.1(4)
C14 Ru1 C12 C17 -158.9(4)
Ru2 Ru1 C12 C17 -94.0(4)
Ru3 Ru1 C12 C17 23.6(3)
C11 C12 C13 C14 0.2(4)
C17 C12 C13 C14 -172.4(3)
Ru1 C12 C13 C14 62.8(2)
C11 C12 C13 C18 175.0(3)
C17 C12 C13 C18 2.4(6)
Ru1 C12 C13 C18 -122.4(4)
C11 C12 C13 Ru1 -62.6(2)
C17 C12 C13 Ru1 124.8(3)
C1 Ru1 C13 C12 -108.3(2)
C4 Ru1 C13 C12 131.8(7)
C11 Ru1 C13 C12 38.8(2)
C10 Ru1 C13 C12 81.0(2)
C14 Ru1 C13 C12 117.5(3)
Ru2 Ru1 C13 C12 -166.97(16)
Ru3 Ru1 C13 C12 -51.5(2)
C1 Ru1 C13 C14 134.3(2)
C4 Ru1 C13 C14 14.4(8)
C12 Ru1 C13 C14 -117.5(3)
C11 Ru1 C13 C14 -78.7(2)
C10 Ru1 C13 C14 -36.4(2)
Ru2 Ru1 C13 C14 75.6(2)
Ru3 Ru1 C13 C14 -168.95(17)
C1 Ru1 C13 C18 12.6(4)
C4 Ru1 C13 C18 -107.3(7)
C12 Ru1 C13 C18 120.9(5)
C11 Ru1 C13 C18 159.7(4)
C10 Ru1 C13 C18 -158.1(4)
C14 Ru1 C13 C18 -121.6(5)
Ru2 Ru1 C13 C18 -46.1(4)
Ru3 Ru1 C13 C18 69.4(4)
C12 C13 C14 C10 -0.4(4)
C18 C13 C14 C10 -175.3(3)
Ru1 C13 C14 C10 60.5(2)
C12 C13 C14 C19 170.0(3)
C18 C13 C14 C19 -4.9(6)
Ru1 C13 C14 C19 -129.1(4)
C12 C13 C14 Ru1 -60.9(2)
C18 C13 C14 Ru1 124.2(4)
C11 C10 C14 C13 0.4(4)
C15 C10 C14 C13 174.6(4)
Ru1 C10 C14 C13 -60.5(2)
C11 C10 C14 C19 -169.7(4)
C15 C10 C14 C19 4.5(6)
Ru1 C10 C14 C19 129.3(4)
C11 C10 C14 Ru1 60.9(2)
C15 C10 C14 Ru1 -124.9(4)
C1 Ru1 C14 C13 -63.5(3)
C4 Ru1 C14 C13 -176.4(2)
C12 Ru1 C14 C13 37.5(2)
C11 Ru1 C14 C13 81.6(2)
C10 Ru1 C14 C13 119.2(3)
Ru2 Ru1 C14 C13 -119.3(2)
Ru3 Ru1 C14 C13 51.4(7)
C1 Ru1 C14 C10 177.3(2)
C4 Ru1 C14 C10 64.3(3)
C12 Ru1 C14 C10 -81.7(2)
C11 Ru1 C14 C10 -37.6(2)
C13 Ru1 C14 C10 -119.2(3)
Ru2 Ru1 C14 C10 121.4(2)
Ru3 Ru1 C14 C10 -67.9(7)
C1 Ru1 C14 C19 55.5(5)
C4 Ru1 C14 C19 -57.4(5)
C12 Ru1 C14 C19 156.6(5)
C11 Ru1 C14 C19 -159.3(5)
C13 Ru1 C14 C19 119.0(5)
C10 Ru1 C14 C19 -121.7(5)
Ru2 Ru1 C14 C19 -0.3(5)
Ru3 Ru1 C14 C19 170.4(4)
C23 Ru2 C20 C21 -80.4(2)
C22 Ru2 C20 C21 -37.7(2)
C24 Ru2 C20 C21 -117.9(3)
C2 Ru2 C20 C21 -164.6(2)
C3 Ru2 C20 C21 159.7(2)
C1 Ru2 C20 C21 -155.5(5)
C4 Ru2 C20 C21 121.2(2)
Ru1 Ru2 C20 C21 74.8(3)
C23 Ru2 C20 C24 37.6(2)
C22 Ru2 C20 C24 80.3(2)
C21 Ru2 C20 C24 117.9(3)
C2 Ru2 C20 C24 -46.7(3)
C3 Ru2 C20 C24 -82.4(2)
C1 Ru2 C20 C24 -37.6(7)
C4 Ru2 C20 C24 -120.8(2)
Ru1 Ru2 C20 C24 -167.30(16)
C23 Ru2 C20 C25 158.2(4)
C22 Ru2 C20 C25 -159.1(4)
C24 Ru2 C20 C25 120.6(4)
C21 Ru2 C20 C25 -121.4(4)
C2 Ru2 C20 C25 73.9(4)
C3 Ru2 C20 C25 38.2(4)
C1 Ru2 C20 C25 83.0(7)
C4 Ru2 C20 C25 -0.2(4)
Ru1 Ru2 C20 C25 -46.7(4)
C24 C20 C21 C22 -0.9(4)
C25 C20 C21 C22 -177.2(4)
Ru2 C20 C21 C22 60.6(2)
C24 C20 C21 C26 172.6(4)
C25 C20 C21 C26 -3.7(6)
Ru2 C20 C21 C26 -126.0(4)
C24 C20 C21 Ru2 -61.4(2)
C25 C20 C21 Ru2 122.3(4)
C23 Ru2 C21 C20 80.5(2)
C22 Ru2 C21 C20 118.2(3)
C24 Ru2 C21 C20 37.6(2)
C2 Ru2 C21 C20 46.8(6)
C3 Ru2 C21 C20 -31.6(3)
C1 Ru2 C21 C20 167.7(3)
C4 Ru2 C21 C20 -78.2(2)
Ru1 Ru2 C21 C20 -135.64(18)
C23 Ru2 C21 C22 -37.7(2)
C20 Ru2 C21 C22 -118.2(3)
C24 Ru2 C21 C22 -80.6(2)
C2 Ru2 C21 C22 -71.4(5)
C3 Ru2 C21 C22 -149.8(2)
C1 Ru2 C21 C22 49.5(4)
C4 Ru2 C21 C22 163.6(2)
Ru1 Ru2 C21 C22 106.2(2)
C23 Ru2 C21 C26 -160.5(4)
C22 Ru2 C21 C26 -122.8(5)
C20 Ru2 C21 C26 119.0(5)
C24 Ru2 C21 C26 156.6(4)
C2 Ru2 C21 C26 165.8(4)
C3 Ru2 C21 C26 87.4(4)
C1 Ru2 C21 C26 -73.4(5)
C4 Ru2 C21 C26 40.7(4)
Ru1 Ru2 C21 C26 -16.7(4)
C20 C21 C22 C23 0.7(4)
C26 C21 C22 C23 -172.5(4)
Ru2 C21 C22 C23 61.8(2)
C20 C21 C22 C27 173.4(4)
C26 C21 C22 C27 0.2(6)
Ru2 C21 C22 C27 -125.5(4)
C20 C21 C22 Ru2 -61.1(2)
C26 C21 C22 Ru2 125.7(4)
C20 Ru2 C22 C23 -80.3(2)
C24 Ru2 C22 C23 -37.5(2)
C21 Ru2 C22 C23 -117.3(3)
C2 Ru2 C22 C23 41.1(3)
C3 Ru2 C22 C23 -18.2(5)
C1 Ru2 C22 C23 86.0(2)
C4 Ru2 C22 C23 -159.9(3)
Ru1 Ru2 C22 C23 143.18(18)
C23 Ru2 C22 C21 117.3(3)
C20 Ru2 C22 C21 37.0(2)
C24 Ru2 C22 C21 79.8(2)
C2 Ru2 C22 C21 158.4(2)
C3 Ru2 C22 C21 99.1(4)
C1 Ru2 C22 C21 -156.7(2)
C4 Ru2 C22 C21 -42.5(5)
Ru1 Ru2 C22 C21 -99.5(2)
C23 Ru2 C22 C27 -121.2(5)
C20 Ru2 C22 C27 158.5(4)
C24 Ru2 C22 C27 -158.7(4)
C21 Ru2 C22 C27 121.5(5)
C2 Ru2 C22 C27 -80.1(4)
C3 Ru2 C22 C27 -139.4(4)
C1 Ru2 C22 C27 -35.2(4)
C4 Ru2 C22 C27 79.0(5)
Ru1 Ru2 C22 C27 22.0(4)
C21 C22 C23 C24 -0.2(4)
C27 C22 C23 C24 -173.0(4)
Ru2 C22 C23 C24 61.7(2)
C21 C22 C23 C28 177.0(4)
C27 C22 C23 C28 4.3(6)
Ru2 C22 C23 C28 -121.0(4)
C21 C22 C23 Ru2 -62.0(2)
C27 C22 C23 Ru2 125.3(4)
C20 Ru2 C23 C22 80.6(2)
C24 Ru2 C23 C22 118.1(3)
C21 Ru2 C23 C22 38.1(2)
C2 Ru2 C23 C22 -151.0(2)
C3 Ru2 C23 C22 173.0(2)
C1 Ru2 C23 C22 -113.3(2)
C4 Ru2 C23 C22 160.3(3)
Ru1 Ru2 C23 C22 -70.0(3)
C22 Ru2 C23 C24 -118.1(3)
C20 Ru2 C23 C24 -37.5(2)
C21 Ru2 C23 C24 -79.9(2)
C2 Ru2 C23 C24 90.9(2)
C3 Ru2 C23 C24 54.9(3)
C1 Ru2 C23 C24 128.7(2)
C4 Ru2 C23 C24 42.2(5)
Ru1 Ru2 C23 C24 171.92(17)
C22 Ru2 C23 C28 120.9(4)
C20 Ru2 C23 C28 -158.6(4)
C24 Ru2 C23 C28 -121.1(4)
C21 Ru2 C23 C28 159.0(4)
C2 Ru2 C23 C28 -30.2(4)
C3 Ru2 C23 C28 -66.1(4)
C1 Ru2 C23 C28 7.6(4)
C4 Ru2 C23 C28 -78.8(5)
Ru1 Ru2 C23 C28 50.8(4)
C22 C23 C24 C20 -0.3(4)
C28 C23 C24 C20 -177.5(4)
Ru2 C23 C24 C20 61.2(2)
C22 C23 C24 C29 178.2(4)
C28 C23 C24 C29 0.9(6)
Ru2 C23 C24 C29 -120.4(4)
C22 C23 C24 Ru2 -61.5(2)
C28 C23 C24 Ru2 121.3(4)
C21 C20 C24 C23 0.7(4)
C25 C20 C24 C23 177.0(4)
Ru2 C20 C24 C23 -60.8(2)
C21 C20 C24 C29 -177.8(3)
C25 C20 C24 C29 -1.4(6)
Ru2 C20 C24 C29 120.7(4)
C21 C20 C24 Ru2 61.5(2)
C25 C20 C24 Ru2 -122.1(4)
C22 Ru2 C24 C23 37.4(2)
C20 Ru2 C24 C23 117.9(3)
C21 Ru2 C24 C23 80.6(2)
C2 Ru2 C24 C23 -96.8(2)
C3 Ru2 C24 C23 -136.4(2)
C1 Ru2 C24 C23 -72.7(3)
C4 Ru2 C24 C23 -163.3(2)
Ru1 Ru2 C24 C23 -146.9(7)
C23 Ru2 C24 C20 -117.9(3)
C22 Ru2 C24 C20 -80.5(2)
C21 Ru2 C24 C20 -37.3(2)
C2 Ru2 C24 C20 145.3(2)
C3 Ru2 C24 C20 105.7(2)
C1 Ru2 C24 C20 169.4(2)
C4 Ru2 C24 C20 78.8(2)
Ru1 Ru2 C24 C20 95.2(7)
C23 Ru2 C24 C29 121.9(4)
C22 Ru2 C24 C29 159.2(4)
C20 Ru2 C24 C29 -120.2(4)
C21 Ru2 C24 C29 -157.5(4)
C2 Ru2 C24 C29 25.1(4)
C3 Ru2 C24 C29 -14.5(4)
C1 Ru2 C24 C29 49.1(4)
C4 Ru2 C24 C29 -41.4(4)
Ru1 Ru2 C24 C29 -25.0(10)
C34 Ru3 C30 C31 -117.8(4)
C32 Ru3 C30 C31 -36.2(3)
C2 Ru3 C30 C31 89.4(3)
C33 Ru3 C30 C31 -78.9(3)
C3 Ru3 C30 C31 128.7(3)
C1 Ru3 C30 C31 68.4(3)
C4 Ru3 C30 C31 158.6(2)
Ru1 Ru3 C30 C31 165.7(4)
C32 Ru3 C30 C34 81.7(3)
C2 Ru3 C30 C34 -152.8(2)
C31 Ru3 C30 C34 117.8(4)
C33 Ru3 C30 C34 38.9(3)
C3 Ru3 C30 C34 -113.5(3)
C1 Ru3 C30 C34 -173.8(2)
C4 Ru3 C30 C34 -83.6(3)
Ru1 Ru3 C30 C34 -76.5(6)
C34 Ru3 C30 C35 120.8(6)
C32 Ru3 C30 C35 -157.6(6)
C2 Ru3 C30 C35 -32.0(5)
C31 Ru3 C30 C35 -121.4(6)
C33 Ru3 C30 C35 159.7(6)
C3 Ru3 C30 C35 7.3(5)
C1 Ru3 C30 C35 -53.0(6)
C4 Ru3 C30 C35 37.2(6)
Ru1 Ru3 C30 C35 44.3(9)
C34 C30 C31 C32 -1.1(4)
C35 C30 C31 C32 -179.2(4)
Ru3 C30 C31 C32 61.1(3)
C34 C30 C31 C36 177.0(4)
C35 C30 C31 C36 -1.1(7)
Ru3 C30 C31 C36 -120.9(4)
C34 C30 C31 Ru3 -62.2(3)
C35 C30 C31 Ru3 119.8(4)
C30 Ru3 C31 C32 -119.3(4)
C34 Ru3 C31 C32 -81.4(3)
C2 Ru3 C31 C32 142.5(3)
C33 Ru3 C31 C32 -38.0(3)
C3 Ru3 C31 C32 179.7(2)
C1 Ru3 C31 C32 106.4(3)
C4 Ru3 C31 C32 -162.9(3)
Ru1 Ru3 C31 C32 67.6(4)
C34 Ru3 C31 C30 37.8(3)
C32 Ru3 C31 C30 119.3(4)
C2 Ru3 C31 C30 -98.2(3)
C33 Ru3 C31 C30 81.3(3)
C3 Ru3 C31 C30 -61.0(3)
C1 Ru3 C31 C30 -134.3(2)
C4 Ru3 C31 C30 -43.6(4)
Ru1 Ru3 C31 C30 -173.1(2)
C30 Ru3 C31 C36 120.4(6)
C34 Ru3 C31 C36 158.3(6)
C32 Ru3 C31 C36 -120.3(6)
C2 Ru3 C31 C36 22.2(5)
C33 Ru3 C31 C36 -158.3(6)
C3 Ru3 C31 C36 59.4(6)
C1 Ru3 C31 C36 -13.9(6)
C4 Ru3 C31 C36 76.8(6)
Ru1 Ru3 C31 C36 -52.7(7)
C30 C31 C32 C33 1.8(4)
C36 C31 C32 C33 -176.3(4)
Ru3 C31 C32 C33 62.4(3)
C30 C31 C32 C37 174.8(4)
C36 C31 C32 C37 -3.2(7)
Ru3 C31 C32 C37 -124.6(4)
C30 C31 C32 Ru3 -60.6(3)
C36 C31 C32 Ru3 121.3(4)
C30 Ru3 C32 C31 36.5(3)
C34 Ru3 C32 C31 79.5(3)
C2 Ru3 C32 C31 -48.9(3)
C33 Ru3 C32 C31 117.3(4)
C3 Ru3 C32 C31 -0.5(5)
C1 Ru3 C32 C31 -92.6(3)
C4 Ru3 C32 C31 144.5(5)
Ru1 Ru3 C32 C31 -149.3(2)
C30 Ru3 C32 C33 -80.8(3)
C34 Ru3 C32 C33 -37.8(3)
C2 Ru3 C32 C33 -166.2(2)
C31 Ru3 C32 C33 -117.3(4)
C3 Ru3 C32 C33 -117.8(4)
C1 Ru3 C32 C33 150.1(2)
C4 Ru3 C32 C33 27.2(7)
Ru1 Ru3 C32 C33 93.4(2)
C30 Ru3 C32 C37 158.2(7)
C34 Ru3 C32 C37 -158.8(7)
C2 Ru3 C32 C37 72.8(6)
C31 Ru3 C32 C37 121.7(7)
C33 Ru3 C32 C37 -121.0(7)
C3 Ru3 C32 C37 121.2(6)
C1 Ru3 C32 C37 29.1(7)
C4 Ru3 C32 C37 -93.8(8)
Ru1 Ru3 C32 C37 -27.5(7)
C31 C32 C33 C34 -1.8(4)
C37 C32 C33 C34 -174.9(4)
Ru3 C32 C33 C34 60.8(3)
C31 C32 C33 C38 171.5(4)
C37 C32 C33 C38 -1.6(7)
Ru3 C32 C33 C38 -125.9(4)
C31 C32 C33 Ru3 -62.6(3)
C37 C32 C33 Ru3 124.3(4)
C30 Ru3 C33 C32 79.1(3)
C34 Ru3 C33 C32 117.8(4)
C2 Ru3 C33 C32 38.6(7)
C31 Ru3 C33 C32 37.0(3)
C3 Ru3 C33 C32 136.2(3)
C1 Ru3 C33 C32 -55.3(4)
C4 Ru3 C33 C32 -172.1(2)
Ru1 Ru3 C33 C32 -113.7(2)
C30 Ru3 C33 C34 -38.7(3)
C32 Ru3 C33 C34 -117.8(4)
C2 Ru3 C33 C34 -79.2(7)
C31 Ru3 C33 C34 -80.8(3)
C3 Ru3 C33 C34 18.3(4)
C1 Ru3 C33 C34 -173.1(3)
C4 Ru3 C33 C34 70.1(3)
Ru1 Ru3 C33 C34 128.4(2)
C30 Ru3 C33 C38 -159.0(7)
C34 Ru3 C33 C38 -120.3(8)
C32 Ru3 C33 C38 121.9(8)
C2 Ru3 C33 C38 160.5(6)
C31 Ru3 C33 C38 158.9(8)
C3 Ru3 C33 C38 -102.0(7)
C1 Ru3 C33 C38 66.6(8)
C4 Ru3 C33 C38 -50.2(8)
Ru1 Ru3 C33 C38 8.1(7)
C31 C30 C34 C33 0.0(4)
C35 C30 C34 C33 178.1(4)
Ru3 C30 C34 C33 -62.8(3)
C31 C30 C34 C39 -176.9(4)
C35 C30 C34 C39 1.1(7)
Ru3 C30 C34 C39 120.3(4)
C31 C30 C34 Ru3 62.8(3)
C35 C30 C34 Ru3 -119.1(4)
C32 C33 C34 C30 1.1(4)
C38 C33 C34 C30 -172.3(4)
Ru3 C33 C34 C30 62.3(3)
C32 C33 C34 C39 178.1(4)
C38 C33 C34 C39 4.7(7)
Ru3 C33 C34 C39 -120.8(4)
C32 C33 C34 Ru3 -61.2(3)
C38 C33 C34 Ru3 125.4(4)
C32 Ru3 C34 C30 -78.3(3)
C2 Ru3 C34 C30 39.3(3)
C31 Ru3 C34 C30 -36.9(3)
C33 Ru3 C34 C30 -115.6(4)
C3 Ru3 C34 C30 75.0(3)
C1 Ru3 C34 C30 35.4(12)
C4 Ru3 C34 C30 114.5(2)
Ru1 Ru3 C34 C30 162.37(19)
C30 Ru3 C34 C33 115.6(4)
C32 Ru3 C34 C33 37.2(3)
C2 Ru3 C34 C33 154.8(2)
C31 Ru3 C34 C33 78.7(3)
C3 Ru3 C34 C33 -169.4(2)
C1 Ru3 C34 C33 151.0(10)
C4 Ru3 C34 C33 -129.9(2)
Ru1 Ru3 C34 C33 -82.1(3)
C30 Ru3 C34 C39 -122.7(7)
C32 Ru3 C34 C39 159.0(7)
C2 Ru3 C34 C39 -83.4(6)
C31 Ru3 C34 C39 -159.6(7)
C33 Ru3 C34 C39 121.7(7)
C3 Ru3 C34 C39 -47.7(6)
C1 Ru3 C34 C39 -87.3(12)
C4 Ru3 C34 C39 -8.2(6)
Ru1 Ru3 C34 C39 39.7(7)
C45 C40 C41 C42 2.5(11)
C40 C41 C42 C43 -1.7(10)
C41 C42 C43 C44 -0.4(11)
C42 C43 C44 C45 1.7(12)
C41 C40 C45 C44 -1.1(12)
C43 C44 C45 C40 -1.0(11)
